data_1519617
loop_
_publ_author_name
'Itoh, Takahito'
'Tachino, Kyoko'
'Akira, Naoki'
'Uno, Takahiro'
'Kubo, Masataka'
'Tohnai, Norimitsu'
'Miyata, Mikiji'

_publ_section_title
;
 Twofold Helical Polymerization: Thermal Solid-State Polymerization of
 7-Cyano-7-(2&#x2032;-haloethoxycarbonyl)-1,4-benzoquinone Methides
;
_journal_issue 9
_journal_name_full Macromolecules
_journal_page_first 2935
_journal_paper_doi 10.1021/ma502606s
_journal_volume 48
_journal_year 2015
_chemical_formula_moiety 'C11 H8 Cl N O3 '
_chemical_formula_sum 'C11 H8 Cl N O3'
_chemical_formula_weight 237.64
_space_group_IT_number 14
_symmetry_cell_setting monoclinic
_symmetry_Int_Tables_number 14
_symmetry_space_group_name_Hall '-P 2yab'
_symmetry_space_group_name_H-M 'P 1 21/a 1'
_cell_angle_alpha 90
_cell_angle_beta 97.59(1)
_cell_angle_gamma 90
_cell_formula_units_Z 4
_cell_length_a 9.396(2)
_cell_length_b 11.516(2)
_cell_length_c 9.933(1)
_cell_measurement_reflns_used 10254
_cell_measurement_temperature 93.2
_cell_measurement_theta_max 68.5
_cell_measurement_theta_min 3.8
_cell_volume 1065.4(3)
_computing_cell_refinement PROCESS-AUTO
_computing_data_collection PROCESS-AUTO
_computing_data_reduction 'teXsan Ver. 1.10'
_computing_publication_material 'teXsan Ver. 1.10'
_computing_structure_refinement 'teXsan Ver. 1.10'
_computing_structure_solution SIR92
_diffrn_measured_fraction_theta_full 0.9805
_diffrn_measured_fraction_theta_max 0.9805
_diffrn_measurement_device_type 'Rigaku RAXIS-RAPID Imaging Plate'
_diffrn_measurement_method \w
_diffrn_radiation_type 'Cu K\a'
_diffrn_radiation_wavelength 1.5419
_diffrn_reflns_av_R_equivalents 0.046
_diffrn_reflns_limit_h_max 11
_diffrn_reflns_limit_h_min -11
_diffrn_reflns_limit_k_max 13
_diffrn_reflns_limit_k_min -13
_diffrn_reflns_limit_l_max 11
_diffrn_reflns_limit_l_min -11
_diffrn_reflns_number 11614
_diffrn_reflns_theta_full 68.24
_diffrn_reflns_theta_max 68.24
_exptl_absorpt_coefficient_mu 3.125
_exptl_absorpt_correction_T_max 0.797
_exptl_absorpt_correction_T_min 0.375
_exptl_absorpt_correction_type integration
_exptl_absorpt_process_details '(Higashi, 1999)'
_exptl_crystal_colour unknown
_exptl_crystal_density_diffrn 1.481
_exptl_crystal_density_method 'not measured'
_exptl_crystal_description prism
_exptl_crystal_size_max 0.300
_exptl_crystal_size_mid 0.200
_exptl_crystal_size_min 0.100
_refine_diff_density_max 0.34
_refine_diff_density_min -0.39
_refine_ls_extinction_method none
_refine_ls_goodness_of_fit_ref 0.722
_refine_ls_hydrogen_treatment noref
_refine_ls_number_parameters 145
_refine_ls_number_reflns 1912
_refine_ls_R_factor_gt 0.0514
_refine_ls_shift/su_max 0.0001
_refine_ls_structure_factor_coef Fsqd
_refine_ls_weighting_details 'w = 1/[\s^2^(Fo^2^) + (0.05000(Max(Fo^2^,0) + 2Fc^2^)/3)^2^]'
_refine_ls_weighting_scheme calc
_refine_ls_wR_factor_ref 0.1330
_reflns_number_gt 1030
_reflns_number_total 1912
_reflns_threshold_expression F^2^>2.0\s(F^2^)
_cod_data_source_file ma502606s_si_002.cif
_cod_data_source_block CNClEtQM
_cod_depositor_comments 'Adding full bibliography for 1519616--1519619.cif.'
_cod_original_formula_sum 'C11 H8 Cl N O3 '
_cod_database_code 1519617

loop_
_symmetry_equiv_pos_as_xyz
x,y,z
1/2-x,1/2+y,-z
-x,-y,-z
1/2+x,1/2-y,z

loop_
_atom_site_label
_atom_site_type_symbol
_atom_site_fract_x
_atom_site_fract_y
_atom_site_fract_z
_atom_site_U_iso_or_equiv
_atom_site_adp_type
_atom_site_occupancy
_atom_site_calc_flag
Cl(1) Cl 0.5261(1) -0.36442(10) 0.9584(1) 0.0279(3) Uani 1.00 d
O(1) O 0.6736(4) -0.0850(3) 0.7924(3) 0.0256(9) Uani 1.00 d
O(2) O 0.6117(4) 0.0817(3) 0.8876(4) 0.0337(10) Uani 1.00 d
O(3) O 0.8525(4) 0.5460(3) 0.6297(4) 0.0309(10) Uani 1.00 d
N(1) N 0.9239(4) -0.0691(3) 0.6041(4) 0.024(1) Uani 1.00 d
C(1) C 0.6759(5) 0.0299(4) 0.8095(5) 0.021(1) Uani 1.00 d
C(2) C 0.8555(5) -0.0007(4) 0.6511(4) 0.019(1) Uani 1.00 d
C(3) C 0.7133(6) 0.2880(4) 0.7642(5) 0.027(1) Uani 1.00 d
C(4) C 0.8978(5) 0.3503(4) 0.5705(4) 0.025(1) Uani 1.00 d
C(5) C 0.7856(5) 0.1991(4) 0.6917(5) 0.019(1) Uani 1.00 d
C(6) C 0.7732(5) 0.0821(4) 0.7175(4) 0.019(1) Uani 1.00 d
C(7) C 0.8305(6) 0.4419(4) 0.6462(5) 0.028(1) Uani 1.00 d
C(8) C 0.8781(5) 0.2383(4) 0.5935(5) 0.023(1) Uani 1.00 d
C(9) C 0.7337(6) 0.4016(4) 0.7415(5) 0.023(1) Uani 1.00 d
C(10) C 0.6293(6) -0.2734(4) 0.8602(5) 0.030(1) Uani 1.00 d
C(11) C 0.5867(5) -0.1501(4) 0.8765(5) 0.025(1) Uani 1.00 d
H(1) H 0.6928 0.4679 0.8012 0.0326 Uiso 1.00 calc
H(2) H 0.6424 0.2587 0.8321 0.0326 Uiso 1.00 calc
H(3) H 0.9370 0.1800 0.5468 0.0326 Uiso 1.00 calc
H(4) H 0.9430 0.3854 0.5002 0.0326 Uiso 1.00 calc
H(5) H 0.4864 -0.1613 0.8373 0.0326 Uiso 1.00 calc
H(6) H 0.6038 -0.1324 0.9728 0.0326 Uiso 1.00 calc
H(7) H 0.7604 -0.2839 0.9074 0.0326 Uiso 1.00 calc
H(8) H 0.6059 -0.3023 0.7588 0.0326 Uiso 1.00 calc

loop_
_atom_site_aniso_label
_atom_site_aniso_U_11
_atom_site_aniso_U_22
_atom_site_aniso_U_33
_atom_site_aniso_U_12
_atom_site_aniso_U_13
_atom_site_aniso_U_23
Cl(1) 0.0350(6) 0.0226(5) 0.0277(5) -0.0071(6) 0.0099(4) 0.0037(5)
O(1) 0.031(2) 0.020(1) 0.029(2) -0.001(2) 0.017(2) 0.006(1)
O(2) 0.043(2) 0.024(2) 0.040(2) -0.001(2) 0.027(2) 0.001(1)
O(3) 0.037(2) 0.021(2) 0.037(2) -0.004(2) 0.008(2) 0.002(1)
N(1) 0.023(2) 0.027(2) 0.024(2) -0.002(2) 0.008(2) 0.004(2)
C(1) 0.019(2) 0.019(2) 0.026(2) -0.002(2) 0.006(2) 0.001(2)
C(2) 0.021(2) 0.019(2) 0.019(2) -0.003(2) 0.007(2) 0.002(2)
C(3) 0.033(3) 0.027(2) 0.022(2) -0.001(2) 0.008(2) 0.002(2)
C(4) 0.024(2) 0.031(3) 0.020(2) -0.004(2) 0.007(2) 0.004(2)
C(5) 0.016(3) 0.024(2) 0.018(2) 0.003(2) 0.005(2) 0.002(2)
C(6) 0.019(2) 0.024(2) 0.017(2) -0.001(2) 0.007(2) -0.005(2)
C(7) 0.034(3) 0.028(3) 0.022(2) 0.001(2) 0.002(2) -0.003(2)
C(8) 0.026(3) 0.022(2) 0.022(2) 0.000(2) 0.007(2) 0.005(2)
C(9) 0.028(3) 0.021(2) 0.021(2) 0.000(2) 0.007(2) -0.001(2)
C(10) 0.036(3) 0.015(2) 0.041(3) 0.000(2) 0.018(2) -0.001(2)
C(11) 0.029(3) 0.022(2) 0.028(2) -0.003(2) 0.015(2) 0.004(2)

loop_
_atom_type_symbol
_atom_type_description
_atom_type_scat_dispersion_real
_atom_type_scat_dispersion_imag
_atom_type_scat_source
C C 0.018 0.009
;International Tables for Crystallography
(1992, Vol. C, Tables 4.2.6.8 and 6.1.1.1)
;
H H 0.000 0.000
;International Tables for Crystallography
(1992, Vol. C, Table 6.1.1.2)
;
Cl Cl 0.364 0.702
;International Tables for Crystallography
(1992, Vol. C, Tables 4.2.6.8 and 6.1.1.1)
;
N N 0.031 0.018
;International Tables for Crystallography
(1992, Vol. C, Tables 4.2.6.8 and 6.1.1.1)
;
O O 0.049 0.032
;International Tables for Crystallography
(1992, Vol. C, Tables 4.2.6.8 and 6.1.1.1)
;

loop_
_geom_angle_atom_site_label_1
_geom_angle_atom_site_label_2
_geom_angle_atom_site_label_3
_geom_angle
_geom_angle_site_symmetry_2
_geom_angle_site_symmetry_3
_geom_angle_publ_flag
C(1) O(1) C(11) 116.1(4) 1_555 1_555 yes
O(1) C(1) O(2) 125.0(4) 1_555 1_555 yes
O(1) C(1) C(6) 108.7(4) 1_555 1_555 yes
O(2) C(1) C(6) 126.3(4) 1_555 1_555 yes
N(1) C(2) C(6) 176.7(5) 1_555 1_555 yes
C(5) C(3) C(9) 120.7(4) 1_555 1_555 yes
C(7) C(4) C(8) 121.7(4) 1_555 1_555 yes
C(3) C(5) C(6) 122.3(4) 1_555 1_555 yes
C(3) C(5) C(8) 117.8(4) 1_555 1_555 yes
C(6) C(5) C(8) 119.9(4) 1_555 1_555 yes
C(1) C(6) C(2) 114.8(4) 1_555 1_555 yes
C(1) C(6) C(5) 125.3(4) 1_555 1_555 yes
C(2) C(6) C(5) 119.9(4) 1_555 1_555 yes
O(3) C(7) C(4) 122.3(5) 1_555 1_555 yes
O(3) C(7) C(9) 121.4(4) 1_555 1_555 yes
C(4) C(7) C(9) 116.3(4) 1_555 1_555 yes
C(4) C(8) C(5) 121.6(4) 1_555 1_555 yes
C(3) C(9) C(7) 121.9(4) 1_555 1_555 yes
Cl(1) C(10) C(11) 108.9(3) 1_555 1_555 yes
O(1) C(11) C(10) 104.5(4) 1_555 1_555 yes

loop_
_geom_bond_atom_site_label_1
_geom_bond_atom_site_label_2
_geom_bond_distance
_geom_bond_publ_flag
Cl(1) C(10) 1.801(5) yes
O(1) C(1) 1.333(5) yes
O(1) C(11) 1.452(5) yes
O(2) C(1) 1.202(6) yes
O(3) C(7) 1.231(6) yes
N(1) C(2) 1.154(6) yes
C(1) C(6) 1.502(6) yes
C(2) C(6) 1.441(6) yes
C(3) C(5) 1.469(7) yes
C(3) C(9) 1.346(6) yes
C(4) C(7) 1.484(7) yes
C(4) C(8) 1.327(7) yes
C(5) C(6) 1.379(6) yes
C(5) C(8) 1.461(6) yes
C(7) C(9) 1.472(7) yes
C(10) C(11) 1.490(6) yes

loop_
_geom_contact_atom_site_label_1
_geom_contact_atom_site_label_2
_geom_contact_distance
_geom_contact_site_symmetry_2
Cl(1) Cl(1) 3.284(2) 3_647
Cl(1) O(1) 3.547(4) 4_445
Cl(1) C(6) 3.564(4) 2_647
Cl(1) C(1) 3.596(5) 2_647
Cl(1) O(2) 3.597(4) 2_647
O(1) O(3) 3.260(5) 4_455
O(2) C(11) 3.277(5) 3_657
O(2) C(7) 3.336(6) 4_455
O(2) C(4) 3.591(6) 4_455
O(3) C(2) 3.233(6) 2_656
O(3) C(11) 3.295(6) 4_555
O(3) C(1) 3.428(6) 4_555
O(3) C(4) 3.481(6) 3_766
O(3) N(1) 3.507(5) 2_656
O(3) C(6) 3.519(6) 2_656
N(1) N(1) 3.105(8) 3_756
N(1) C(7) 3.215(6) 2_646
N(1) C(4) 3.408(6) 2_646
N(1) C(8) 3.475(6) 3_756
N(1) C(10) 3.491(7) 4_545
N(1) C(9) 3.570(6) 2_646
N(1) C(2) 3.572(6) 3_756
C(1) C(7) 3.447(7) 4_455
C(1) C(4) 3.568(7) 4_455
C(2) C(7) 3.293(6) 2_646
C(2) C(4) 3.474(6) 2_646
C(3) C(8) 3.387(7) 4_455

loop_
_geom_torsion_atom_site_label_1
_geom_torsion_atom_site_label_2
_geom_torsion_atom_site_label_3
_geom_torsion_atom_site_label_4
_geom_torsion
_geom_torsion_site_symmetry_1
_geom_torsion_site_symmetry_2
_geom_torsion_site_symmetry_3
_geom_torsion_site_symmetry_4
_geom_torsion_publ_flag
Cl(1) C(10) C(11) O(1) -179.1(3) 1_555 1_555 1_555 1_555 yes
O(1) C(1) C(6) C(2) -9.0(6) 1_555 1_555 1_555 1_555 yes
O(1) C(1) C(6) C(5) 169.6(5) 1_555 1_555 1_555 1_555 yes
O(2) C(1) O(1) C(11) -0.4(7) 1_555 1_555 1_555 1_555 yes
O(2) C(1) C(6) C(2) 170.0(5) 1_555 1_555 1_555 1_555 yes
O(2) C(1) C(6) C(5) -11.4(9) 1_555 1_555 1_555 1_555 yes
O(3) C(7) C(4) C(8) 177.0(5) 1_555 1_555 1_555 1_555 yes
O(3) C(7) C(9) C(3) -177.3(5) 1_555 1_555 1_555 1_555 yes
N(1) C(2) C(6) C(1) -55(8) 1_555 1_555 1_555 1_555 yes
N(1) C(2) C(6) C(5) 125(7) 1_555 1_555 1_555 1_555 yes
C(1) O(1) C(11) C(10) -167.6(4) 1_555 1_555 1_555 1_555 yes
C(1) C(6) C(5) C(3) 6.4(8) 1_555 1_555 1_555 1_555 yes
C(1) C(6) C(5) C(8) -176.3(4) 1_555 1_555 1_555 1_555 yes
C(2) C(6) C(5) C(3) -175.1(4) 1_555 1_555 1_555 1_555 yes
C(2) C(6) C(5) C(8) 2.2(7) 1_555 1_555 1_555 1_555 yes
C(3) C(5) C(8) C(4) 0.5(7) 1_555 1_555 1_555 1_555 yes
C(3) C(9) C(7) C(4) 3.4(7) 1_555 1_555 1_555 1_555 yes
C(4) C(8) C(5) C(6) -176.9(5) 1_555 1_555 1_555 1_555 yes
C(5) C(3) C(9) C(7) -1.2(8) 1_555 1_555 1_555 1_555 yes
C(5) C(8) C(4) C(7) 1.9(8) 1_555 1_555 1_555 1_555 yes
C(6) C(1) O(1) C(11) 178.6(4) 1_555 1_555 1_555 1_555 yes
C(6) C(5) C(3) C(9) 176.5(5) 1_555 1_555 1_555 1_555 yes
C(8) C(4) C(7) C(9) -3.7(7) 1_555 1_555 1_555 1_555 yes
C(8) C(5) C(3) C(9) -0.8(7) 1_555 1_555 1_555 1_555 yes
